data_4034048
loop_
_publ_author_name
'Geiger, Thomas'
'Haupt, Anne'
'Maichle-M\"ossmer, C\"acilia'
'Schrenk, Claudio'
'Schnepf, Andreas'
'Bettinger, Holger F.'

_publ_section_title
;
 Synthesis and Photodimerization of 2- and 2,3-Disubstituted Anthracenes:
 Influence of Steric Interactions and London Dispersion on
 Diastereoselectivity.
;
_journal_issue 16
_journal_name_full 'The Journal of organic chemistry'
_journal_page_first 10120
_journal_page_last 10135
_journal_paper_doi 10.1021/acs.joc.9b01317
_journal_volume 84
_journal_year 2019
_chemical_absolute_configuration unk
_chemical_formula_sum 'C44 H52'
_chemical_formula_weight 580.85
_space_group_crystal_system orthorhombic
_space_group_IT_number 18
_space_group_name_Hall 'P 2 2ab'
_space_group_name_H-M_alt 'P 21 21 2'
_atom_sites_solution_hydrogens geom
_audit_creation_method SHELXL-2014/7
_cell_angle_alpha 90
_cell_angle_beta 90
_cell_angle_gamma 90
_cell_formula_units_Z 4
_cell_length_a 18.9017(16)
_cell_length_b 26.689(3)
_cell_length_c 6.9776(6)
_cell_measurement_reflns_used 9898
_cell_measurement_temperature 152(2)
_cell_measurement_theta_max 66.65
_cell_measurement_theta_min 2.864
_cell_volume 3520.0(6)
_computing_cell_refinement 'Bruker SAINT'
_computing_data_collection 'Bruker COSMO'
_computing_data_reduction 'Bruker SAINT'
_computing_structure_refinement 'SHELXL-2014/7 (Sheldrick, 2014)'
_computing_structure_solution 'SHELXS-13 (Sheldrick 2008)'
_diffrn_ambient_temperature 152(2)
_diffrn_measured_fraction_theta_full 0.996
_diffrn_measured_fraction_theta_max 0.996
_diffrn_measurement_device_type 'Bruker APEX II DUO'
_diffrn_measurement_method 'phi and omega scans'
_diffrn_radiation_type CuK\a
_diffrn_radiation_wavelength 1.54178
_diffrn_reflns_av_R_equivalents 0.0923
_diffrn_reflns_av_unetI/netI 0.0611
_diffrn_reflns_Laue_measured_fraction_full 0.996
_diffrn_reflns_Laue_measured_fraction_max 0.996
_diffrn_reflns_limit_h_max 22
_diffrn_reflns_limit_h_min -22
_diffrn_reflns_limit_k_max 31
_diffrn_reflns_limit_k_min -31
_diffrn_reflns_limit_l_max 8
_diffrn_reflns_limit_l_min -8
_diffrn_reflns_number 38920
_diffrn_reflns_point_group_measured_fraction_full 0.996
_diffrn_reflns_point_group_measured_fraction_max 0.996
_diffrn_reflns_theta_full 66.890
_diffrn_reflns_theta_max 66.890
_diffrn_reflns_theta_min 2.865
_diffrn_source 'ImuS-focus sealed tube'
_exptl_absorpt_coefficient_mu 0.453
_exptl_absorpt_correction_T_max 0.7528
_exptl_absorpt_correction_T_min 0.6987
_exptl_absorpt_correction_type multi-scan
_exptl_absorpt_process_details sadabs
_exptl_crystal_colour colourless
_exptl_crystal_density_diffrn 1.096
_exptl_crystal_description column
_exptl_crystal_F_000 1264
_exptl_crystal_size_max 0.336
_exptl_crystal_size_mid 0.126
_exptl_crystal_size_min 0.074
_refine_diff_density_max 0.133
_refine_diff_density_min -0.177
_refine_diff_density_rms 0.036
_refine_ls_abs_structure_details
;
 Refined as an inversion twin.
;
_refine_ls_abs_structure_Flack 0.5(12)
_refine_ls_extinction_method none
_refine_ls_goodness_of_fit_ref 1.016
_refine_ls_hydrogen_treatment constr
_refine_ls_matrix_type full
_refine_ls_number_parameters 424
_refine_ls_number_reflns 6218
_refine_ls_number_restraints 0
_refine_ls_restrained_S_all 1.016
_refine_ls_R_factor_all 0.0598
_refine_ls_R_factor_gt 0.0347
_refine_ls_shift/su_max 0.000
_refine_ls_shift/su_mean 0.000
_refine_ls_structure_factor_coef Fsqd
_refine_ls_weighting_details 'w=1/[\s^2^(Fo^2^)+(0.0485P)^2^] where P=(Fo^2^+2Fc^2^)/3'
_refine_ls_weighting_scheme calc
_refine_ls_wR_factor_gt 0.0789
_refine_ls_wR_factor_ref 0.0829
_reflns_Friedel_coverage 0.750
_reflns_Friedel_fraction_full 0.996
_reflns_Friedel_fraction_max 0.996
_reflns_number_gt 4912
_reflns_number_total 6218
_reflns_threshold_expression 'I > 2\s(I)'
_cod_data_source_file jo9b01317_si_007.cif
_cod_data_source_block 38a_orthcu_tg113_0ma_a
_cod_original_cell_volume 3520.0(5)
_cod_database_code 4034048
_shelx_shelxl_version_number 2014/7
_shelx_space_group_comment
;
The symmetry employed for this shelxl refinement is uniquely defined
by the following loop, which should always be used as a source of
symmetry information in preference to the above space-group names.
They are only intended as comments.
;
_shelx_estimated_absorpt_t_min 0.863
_shelx_estimated_absorpt_t_max 0.967

loop_
_space_group_symop_operation_xyz
'x, y, z'
'-x, -y, z'
'-x+1/2, y+1/2, -z'
'x+1/2, -y+1/2, -z'

loop_
_atom_site_label
_atom_site_type_symbol
_atom_site_fract_x
_atom_site_fract_y
_atom_site_fract_z
_atom_site_U_iso_or_equiv
_atom_site_adp_type
_atom_site_occupancy
_atom_site_site_symmetry_order
_atom_site_calc_flag
_atom_site_refinement_flags_posn
_atom_site_refinement_flags_adp
_atom_site_refinement_flags_occupancy
_atom_site_disorder_assembly
_atom_site_disorder_group
C1 C 0.63677(10) 0.34126(7) 0.9310(2) 0.0233(5) Uani 1 1 d . . . . .
H1 H 0.6458 0.3398 1.0721 0.028 Uiso 1 1 calc R U . . .
C2 C 0.62691(10) 0.28846(7) 0.8583(2) 0.0237(5) Uani 1 1 d . . . . .
C3 C 0.60748(11) 0.24806(8) 0.9717(3) 0.0280(5) Uani 1 1 d . . . . .
H3 H 0.6026 0.2525 1.1062 0.034 Uiso 1 1 calc R U . . .
C4 C 0.59504(11) 0.20153(8) 0.8927(3) 0.0298(5) Uani 1 1 d . . . . .
H4 H 0.5806 0.1748 0.9737 0.036 Uiso 1 1 calc R U . . .
C5 C 0.60308(11) 0.19265(7) 0.6962(3) 0.0277(5) Uani 1 1 d . . . . .
C6 C 0.62342(10) 0.23329(7) 0.5839(3) 0.0249(5) Uani 1 1 d . . . . .
H6 H 0.6299 0.2285 0.4501 0.030 Uiso 1 1 calc R U . . .
C7 C 0.63454(10) 0.28040(7) 0.6608(2) 0.0228(5) Uani 1 1 d . . . . .
C8 C 0.65134(11) 0.32595(7) 0.5397(2) 0.0231(5) Uani 1 1 d . . . . .
H8 H 0.6696 0.3143 0.4128 0.028 Uiso 1 1 calc R U . . .
C9 C 0.70877(10) 0.35543(7) 0.6374(2) 0.0227(5) Uani 1 1 d . . . . .
C10 C 0.76624(10) 0.37530(7) 0.5421(3) 0.0270(5) Uani 1 1 d . . . . .
H10 H 0.7719 0.3693 0.4088 0.032 Uiso 1 1 calc R U . . .
C11 C 0.81572(11) 0.40391(8) 0.6390(3) 0.0295(5) Uani 1 1 d . . . . .
H11 H 0.8549 0.4173 0.5709 0.035 Uiso 1 1 calc R U . . .
C12 C 0.80923(10) 0.41349(8) 0.8350(3) 0.0266(5) Uani 1 1 d . . . . .
C13 C 0.75129(10) 0.39279(7) 0.9293(3) 0.0247(5) Uani 1 1 d . . . . .
H13 H 0.7459 0.3986 1.0629 0.030 Uiso 1 1 calc R U . . .
C14 C 0.70105(10) 0.36396(7) 0.8345(3) 0.0239(5) Uani 1 1 d . . . . .
C15 C 0.58603(12) 0.14181(8) 0.6095(3) 0.0364(5) Uani 1 1 d . . . . .
C19 C 0.86359(11) 0.44776(8) 0.9330(3) 0.0327(5) Uani 1 1 d . . . . .
C20 C 0.85966(12) 0.44413(8) 1.1517(3) 0.0360(5) Uani 1 1 d . . . . .
H20A H 0.8126 0.4546 1.1950 0.054 Uiso 1 1 calc R U . . .
H20B H 0.8956 0.4660 1.2087 0.054 Uiso 1 1 calc R U . . .
H20C H 0.8682 0.4094 1.1913 0.054 Uiso 1 1 calc R U . . .
C21 C 0.93885(12) 0.43297(10) 0.8738(3) 0.0510(7) Uani 1 1 d . . . . .
H21A H 0.9455 0.4398 0.7369 0.077 Uiso 1 1 calc R U . . .
H21B H 0.9461 0.3972 0.8981 0.077 Uiso 1 1 calc R U . . .
H21C H 0.9731 0.4525 0.9483 0.077 Uiso 1 1 calc R U . . .
C22 C 0.84867(15) 0.50157(9) 0.8733(3) 0.0533(7) Uani 1 1 d . . . . .
H22A H 0.8528 0.5045 0.7337 0.080 Uiso 1 1 calc R U . . .
H22B H 0.8829 0.5240 0.9347 0.080 Uiso 1 1 calc R U . . .
H22C H 0.8007 0.5109 0.9130 0.080 Uiso 1 1 calc R U . . .
C23 C 0.56582(10) 0.37385(7) 0.8952(3) 0.0237(5) Uani 1 1 d . . . . .
H23 H 0.5470 0.3849 1.0222 0.028 Uiso 1 1 calc R U . . .
C24 C 0.50902(10) 0.34369(7) 0.7945(3) 0.0231(5) Uani 1 1 d . . . . .
C25 C 0.45207(10) 0.32220(7) 0.8879(3) 0.0247(5) Uani 1 1 d . . . . .
H25 H 0.4466 0.3280 1.0214 0.030 Uiso 1 1 calc R U . . .
C26 C 0.40229(10) 0.29233(7) 0.7935(3) 0.0265(5) Uani 1 1 d . . . . .
C27 C 0.41217(11) 0.28541(7) 0.5967(3) 0.0286(5) Uani 1 1 d . . . . .
H27 H 0.3796 0.2653 0.5272 0.034 Uiso 1 1 calc R U . . .
C28 C 0.46850(10) 0.30728(7) 0.5006(3) 0.0257(5) Uani 1 1 d . . . . .
H28 H 0.4736 0.3020 0.3667 0.031 Uiso 1 1 calc R U . . .
C29 C 0.51739(10) 0.33671(7) 0.5963(3) 0.0223(4) Uani 1 1 d . . . . .
C30 C 0.58180(11) 0.35988(7) 0.5033(2) 0.0235(5) Uani 1 1 d . . . . .
H30 H 0.5733 0.3618 0.3621 0.028 Uiso 1 1 calc R U . . .
C31 C 0.59090(10) 0.41267(7) 0.5789(3) 0.0236(4) Uani 1 1 d . . . . .
C32 C 0.60918(10) 0.45330(7) 0.4657(3) 0.0248(5) Uani 1 1 d . . . . .
H32 H 0.6157 0.4483 0.3321 0.030 Uiso 1 1 calc R U . . .
C33 C 0.61837(10) 0.50159(7) 0.5410(3) 0.0260(5) Uani 1 1 d . . . . .
C34 C 0.60566(10) 0.50753(8) 0.7362(3) 0.0298(5) Uani 1 1 d . . . . .
H34 H 0.6095 0.5399 0.7918 0.036 Uiso 1 1 calc R U . . .
C35 C 0.58753(11) 0.46723(7) 0.8508(3) 0.0281(5) Uani 1 1 d . . . . .
H35 H 0.5794 0.4724 0.9837 0.034 Uiso 1 1 calc R U . . .
C36 C 0.58114(10) 0.41985(7) 0.7759(3) 0.0237(5) Uani 1 1 d . . . . .
C37 C 0.34252(11) 0.26795(8) 0.9058(3) 0.0359(5) Uani 1 1 d . . . . .
C38 C 0.30364(14) 0.30649(10) 1.0283(4) 0.0663(8) Uani 1 1 d . . . . .
H38A H 0.2836 0.3325 0.9455 0.099 Uiso 1 1 calc R U . . .
H38B H 0.3369 0.3217 1.1191 0.099 Uiso 1 1 calc R U . . .
H38C H 0.2655 0.2899 1.0992 0.099 Uiso 1 1 calc R U . . .
C39 C 0.28861(13) 0.24229(11) 0.7769(4) 0.0618(8) Uani 1 1 d . . . . .
H39A H 0.2672 0.2671 0.6910 0.093 Uiso 1 1 calc R U . . .
H39B H 0.2517 0.2269 0.8559 0.093 Uiso 1 1 calc R U . . .
H39C H 0.3122 0.2164 0.7007 0.093 Uiso 1 1 calc R U . . .
C40 C 0.37402(14) 0.22799(10) 1.0418(4) 0.0627(8) Uani 1 1 d . . . . .
H40A H 0.3987 0.2024 0.9663 0.094 Uiso 1 1 calc R U . . .
H40B H 0.3358 0.2122 1.1153 0.094 Uiso 1 1 calc R U . . .
H40C H 0.4075 0.2440 1.1300 0.094 Uiso 1 1 calc R U . . .
C41 C 0.63976(10) 0.54528(7) 0.4109(3) 0.0283(5) Uani 1 1 d . . . . .
C42 C 0.70041(12) 0.52959(8) 0.2775(3) 0.0408(6) Uani 1 1 d . . . . .
H42A H 0.6846 0.5021 0.1946 0.061 Uiso 1 1 calc R U . . .
H42B H 0.7408 0.5184 0.3543 0.061 Uiso 1 1 calc R U . . .
H42C H 0.7146 0.5582 0.1983 0.061 Uiso 1 1 calc R U . . .
C43 C 0.66484(13) 0.59057(8) 0.5278(3) 0.0411(6) Uani 1 1 d . . . . .
H43A H 0.6807 0.6171 0.4407 0.062 Uiso 1 1 calc R U . . .
H43B H 0.7041 0.5805 0.6110 0.062 Uiso 1 1 calc R U . . .
H43C H 0.6257 0.6031 0.6066 0.062 Uiso 1 1 calc R U . . .
C44 C 0.57625(11) 0.56122(8) 0.2901(3) 0.0353(5) Uani 1 1 d . . . . .
H44A H 0.5904 0.5881 0.2025 0.053 Uiso 1 1 calc R U . . .
H44B H 0.5384 0.5732 0.3744 0.053 Uiso 1 1 calc R U . . .
H44C H 0.5592 0.5325 0.2157 0.053 Uiso 1 1 calc R U . . .
C16 C 0.6046(3) 0.13727(16) 0.3987(6) 0.0619(14) Uani 0.823(7) 1 d . . P A 1
H16A H 0.5914 0.1039 0.3525 0.093 Uiso 0.823(7) 1 calc R U P A 1
H16B H 0.6555 0.1423 0.3818 0.093 Uiso 0.823(7) 1 calc R U P A 1
H16C H 0.5787 0.1627 0.3258 0.093 Uiso 0.823(7) 1 calc R U P A 1
C17 C 0.5064(2) 0.13195(17) 0.6294(7) 0.0695(13) Uani 0.823(7) 1 d . . P A 1
H17A H 0.4801 0.1573 0.5570 0.104 Uiso 0.823(7) 1 calc R U P A 1
H17B H 0.4930 0.1337 0.7649 0.104 Uiso 0.823(7) 1 calc R U P A 1
H17C H 0.4953 0.0986 0.5790 0.104 Uiso 0.823(7) 1 calc R U P A 1
C18 C 0.6260(3) 0.10052(19) 0.7227(9) 0.086(2) Uani 0.823(7) 1 d . . P A 1
H18A H 0.6129 0.0675 0.6725 0.128 Uiso 0.823(7) 1 calc R U P A 1
H18B H 0.6133 0.1025 0.8586 0.128 Uiso 0.823(7) 1 calc R U P A 1
H18C H 0.6771 0.1054 0.7085 0.128 Uiso 0.823(7) 1 calc R U P A 1
C16A C 0.6415(14) 0.1331(9) 0.443(3) 0.0619(14) Uani 0.177(7) 1 d . . P A 2
H16D H 0.6374 0.1602 0.3483 0.093 Uiso 0.177(7) 1 calc R U P A 2
H16E H 0.6319 0.1009 0.3801 0.093 Uiso 0.177(7) 1 calc R U P A 2
H16F H 0.6894 0.1328 0.4960 0.093 Uiso 0.177(7) 1 calc R U P A 2
C17A C 0.5146(11) 0.1483(8) 0.518(3) 0.0695(13) Uani 0.177(7) 1 d . . P A 2
H17D H 0.5184 0.1717 0.4100 0.104 Uiso 0.177(7) 1 calc R U P A 2
H17E H 0.4812 0.1617 0.6125 0.104 Uiso 0.177(7) 1 calc R U P A 2
H17F H 0.4976 0.1158 0.4715 0.104 Uiso 0.177(7) 1 calc R U P A 2
C18A C 0.5875(17) 0.1020(11) 0.736(5) 0.086(2) Uani 0.177(7) 1 d . . P A 2
H18D H 0.5465 0.1039 0.8220 0.128 Uiso 0.177(7) 1 calc R U P A 2
H18E H 0.6311 0.1034 0.8125 0.128 Uiso 0.177(7) 1 calc R U P A 2
H18F H 0.5860 0.0704 0.6649 0.128 Uiso 0.177(7) 1 calc R U P A 2

loop_
_atom_site_aniso_label
_atom_site_aniso_U_11
_atom_site_aniso_U_22
_atom_site_aniso_U_33
_atom_site_aniso_U_23
_atom_site_aniso_U_13
_atom_site_aniso_U_12
C1 0.0224(11) 0.0304(12) 0.0169(9) -0.0001(8) -0.0017(9) -0.0025(9)
C2 0.0191(10) 0.0264(12) 0.0255(9) 0.0022(8) -0.0024(9) 0.0023(9)
C3 0.0283(12) 0.0344(13) 0.0214(9) 0.0050(9) -0.0017(9) -0.0022(10)
C4 0.0298(12) 0.0286(13) 0.0311(10) 0.0089(9) -0.0015(10) -0.0040(10)
C5 0.0248(12) 0.0253(13) 0.0329(10) 0.0035(9) -0.0007(10) 0.0027(9)
C6 0.0244(11) 0.0252(12) 0.0250(9) 0.0014(8) -0.0002(10) 0.0026(9)
C7 0.0196(10) 0.0250(12) 0.0238(9) 0.0013(8) -0.0010(9) 0.0010(9)
C8 0.0287(11) 0.0228(12) 0.0178(9) 0.0000(8) 0.0013(9) -0.0005(10)
C9 0.0228(11) 0.0222(11) 0.0232(10) 0.0007(8) -0.0012(9) 0.0025(9)
C10 0.0295(12) 0.0271(12) 0.0245(10) -0.0004(8) 0.0030(10) 0.0012(10)
C11 0.0253(11) 0.0314(13) 0.0317(11) 0.0022(9) 0.0057(10) -0.0029(10)
C12 0.0227(11) 0.0275(12) 0.0296(10) 0.0007(9) 0.0010(9) 0.0003(10)
C13 0.0248(11) 0.0262(12) 0.0231(9) -0.0009(8) -0.0007(10) 0.0014(10)
C14 0.0230(11) 0.0250(12) 0.0238(9) 0.0031(8) -0.0005(9) 0.0042(10)
C15 0.0422(13) 0.0260(13) 0.0409(11) 0.0013(10) 0.0003(12) -0.0009(11)
C19 0.0289(12) 0.0358(14) 0.0336(11) -0.0018(9) 0.0019(11) -0.0063(10)
C20 0.0278(12) 0.0447(15) 0.0357(11) -0.0063(10) -0.0038(10) -0.0084(11)
C21 0.0273(13) 0.080(2) 0.0455(14) -0.0096(13) 0.0040(12) -0.0170(13)
C22 0.0698(18) 0.0408(16) 0.0493(14) 0.0003(12) -0.0051(14) -0.0172(14)
C23 0.0225(11) 0.0290(12) 0.0196(8) -0.0039(8) 0.0015(9) -0.0005(9)
C24 0.0222(11) 0.0228(12) 0.0242(10) -0.0013(8) -0.0036(9) 0.0028(9)
C25 0.0228(11) 0.0272(12) 0.0241(9) -0.0003(8) 0.0001(10) 0.0011(9)
C26 0.0227(11) 0.0241(12) 0.0329(10) -0.0020(8) -0.0035(10) 0.0019(10)
C27 0.0270(11) 0.0255(12) 0.0333(10) -0.0045(9) -0.0073(10) -0.0029(10)
C28 0.0288(12) 0.0252(12) 0.0229(9) -0.0017(8) -0.0036(9) 0.0019(10)
C29 0.0240(11) 0.0193(11) 0.0236(9) 0.0000(8) -0.0034(9) 0.0036(9)
C30 0.0286(11) 0.0233(12) 0.0186(8) 0.0005(8) -0.0008(9) 0.0001(9)
C31 0.0214(10) 0.0232(12) 0.0261(9) -0.0017(8) -0.0042(9) 0.0021(9)
C32 0.0250(11) 0.0272(12) 0.0222(9) -0.0010(8) -0.0009(9) 0.0038(10)
C33 0.0214(11) 0.0234(12) 0.0332(10) -0.0020(9) -0.0011(10) 0.0035(9)
C34 0.0305(12) 0.0217(13) 0.0371(11) -0.0067(9) 0.0015(11) -0.0007(10)
C35 0.0288(11) 0.0310(14) 0.0246(9) -0.0053(9) 0.0016(10) -0.0016(10)
C36 0.0192(10) 0.0270(13) 0.0250(10) -0.0008(8) -0.0013(9) -0.0002(9)
C37 0.0303(12) 0.0388(14) 0.0385(11) -0.0067(10) 0.0037(11) -0.0104(11)
C38 0.0454(16) 0.075(2) 0.0787(19) -0.0277(16) 0.0268(15) -0.0188(15)
C39 0.0445(15) 0.089(2) 0.0517(15) -0.0151(14) 0.0075(14) -0.0347(15)
C40 0.0614(18) 0.0642(19) 0.0627(16) 0.0189(14) 0.0049(15) -0.0241(16)
C41 0.0261(12) 0.0220(12) 0.0370(10) -0.0020(9) 0.0035(10) 0.0005(10)
C42 0.0360(13) 0.0313(14) 0.0550(14) 0.0021(11) 0.0130(12) -0.0021(11)
C43 0.0498(15) 0.0260(13) 0.0474(13) 0.0016(10) -0.0008(12) -0.0073(11)
C44 0.0381(13) 0.0298(14) 0.0379(11) 0.0029(9) 0.0044(11) 0.0041(10)
C16 0.095(4) 0.0343(18) 0.056(2) -0.0186(17) 0.023(3) -0.018(3)
C17 0.058(2) 0.078(3) 0.073(3) -0.031(2) 0.014(2) -0.033(2)
C18 0.136(5) 0.0254(18) 0.095(3) -0.0020(16) -0.045(5) 0.020(4)
C16A 0.095(4) 0.0343(18) 0.056(2) -0.0186(17) 0.023(3) -0.018(3)
C17A 0.058(2) 0.078(3) 0.073(3) -0.031(2) 0.014(2) -0.033(2)
C18A 0.136(5) 0.0254(18) 0.095(3) -0.0020(16) -0.045(5) 0.020(4)

loop_
_atom_type_symbol
_atom_type_description
_atom_type_scat_dispersion_real
_atom_type_scat_dispersion_imag
_atom_type_scat_source
C C 0.0181 0.0091 'International Tables Vol C Tables 4.2.6.8 and 6.1.1.4'
H H 0.0000 0.0000 'International Tables Vol C Tables 4.2.6.8 and 6.1.1.4'

loop_
_geom_angle_atom_site_label_1
_geom_angle_atom_site_label_2
_geom_angle_atom_site_label_3
_geom_angle
C2 C1 C14 108.84(15)
C2 C1 C23 110.34(14)
C14 C1 C23 112.38(15)
C2 C1 H1 108.4
C14 C1 H1 108.4
C23 C1 H1 108.4
C3 C2 C7 117.94(18)
C3 C2 C1 124.54(16)
C7 C2 C1 117.44(16)
C4 C3 C2 121.14(18)
C4 C3 H3 119.4
C2 C3 H3 119.4
C3 C4 C5 121.73(18)
C3 C4 H4 119.1
C5 C4 H4 119.1
C6 C5 C4 116.70(19)
C6 C5 C15 122.01(17)
C4 C5 C15 121.20(18)
C7 C6 C5 122.13(17)
C7 C6 H6 118.9
C5 C6 H6 118.9
C6 C7 C2 120.34(17)
C6 C7 C8 123.02(16)
C2 C7 C8 116.56(16)
C9 C8 C7 108.55(14)
C9 C8 C30 111.42(14)
C7 C8 C30 111.52(15)
C9 C8 H8 108.4
C7 C8 H8 108.4
C30 C8 H8 108.4
C10 C9 C14 119.49(18)
C10 C9 C8 123.44(16)
C14 C9 C8 117.03(17)
C9 C10 C11 120.58(17)
C9 C10 H10 119.7
C11 C10 H10 119.7
C10 C11 C12 121.35(19)
C10 C11 H11 119.3
C12 C11 H11 119.3
C13 C12 C11 117.34(18)
C13 C12 C19 123.50(17)
C11 C12 C19 119.10(18)
C14 C13 C12 122.17(17)
C14 C13 H13 118.9
C12 C13 H13 118.9
C13 C14 C9 119.06(18)
C13 C14 C1 123.91(16)
C9 C14 C1 117.03(17)
C18A C15 C17A 112.2(14)
C18A C15 C5 115.2(14)
C17A C15 C5 104.9(8)
C16 C15 C5 114.1(2)
C16 C15 C17 107.5(2)
C5 C15 C17 109.0(2)
C16 C15 C18 108.9(3)
C5 C15 C18 109.2(3)
C17 C15 C18 108.1(3)
C18A C15 C16A 110.2(17)
C17A C15 C16A 107.4(11)
C5 C15 C16A 106.5(8)
C22 C19 C20 108.89(18)
C22 C19 C21 109.94(19)
C20 C19 C21 107.33(19)
C22 C19 C12 108.41(17)
C20 C19 C12 111.94(17)
C21 C19 C12 110.31(17)
C19 C20 H20A 109.5
C19 C20 H20B 109.5
H20A C20 H20B 109.5
C19 C20 H20C 109.5
H20A C20 H20C 109.5
H20B C20 H20C 109.5
C19 C21 H21A 109.5
C19 C21 H21B 109.5
H21A C21 H21B 109.5
C19 C21 H21C 109.5
H21A C21 H21C 109.5
H21B C21 H21C 109.5
C19 C22 H22A 109.5
C19 C22 H22B 109.5
H22A C22 H22B 109.5
C19 C22 H22C 109.5
H22A C22 H22C 109.5
H22B C22 H22C 109.5
C36 C23 C24 108.18(15)
C36 C23 C1 111.29(15)
C24 C23 C1 111.93(15)
C36 C23 H23 108.4
C24 C23 H23 108.4
C1 C23 H23 108.4
C25 C24 C29 119.81(18)
C25 C24 C23 123.59(16)
C29 C24 C23 116.58(17)
C24 C25 C26 122.54(17)
C24 C25 H25 118.7
C26 C25 H25 118.7
C27 C26 C25 116.64(18)
C27 C26 C37 123.28(18)
C25 C26 C37 120.06(17)
C28 C27 C26 121.45(19)
C28 C27 H27 119.3
C26 C27 H27 119.3
C29 C28 C27 121.19(17)
C29 C28 H28 119.4
C27 C28 H28 119.4
C28 C29 C24 118.36(18)
C28 C29 C30 124.23(16)
C24 C29 C30 117.33(17)
C29 C30 C31 108.83(15)
C29 C30 C8 111.01(14)
C31 C30 C8 111.98(15)
C29 C30 H30 108.3
C31 C30 H30 108.3
C8 C30 H30 108.3
C32 C31 C36 119.03(18)
C32 C31 C30 123.96(16)
C36 C31 C30 117.01(17)
C31 C32 C33 122.48(16)
C31 C32 H32 118.8
C33 C32 H32 118.8
C34 C33 C32 116.72(18)
C34 C33 C41 122.61(18)
C32 C33 C41 120.66(16)
C35 C34 C33 121.32(19)
C35 C34 H34 119.3
C33 C34 H34 119.3
C36 C35 C34 121.16(17)
C36 C35 H35 119.4
C34 C35 H35 119.4
C35 C36 C31 119.22(18)
C35 C36 C23 123.71(16)
C31 C36 C23 117.05(17)
C26 C37 C39 112.66(18)
C26 C37 C38 110.98(18)
C39 C37 C38 108.2(2)
C26 C37 C40 108.97(18)
C39 C37 C40 108.1(2)
C38 C37 C40 107.8(2)
C37 C38 H38A 109.5
C37 C38 H38B 109.5
H38A C38 H38B 109.5
C37 C38 H38C 109.5
H38A C38 H38C 109.5
H38B C38 H38C 109.5
C37 C39 H39A 109.5
C37 C39 H39B 109.5
H39A C39 H39B 109.5
C37 C39 H39C 109.5
H39A C39 H39C 109.5
H39B C39 H39C 109.5
C37 C40 H40A 109.5
C37 C40 H40B 109.5
H40A C40 H40B 109.5
C37 C40 H40C 109.5
H40A C40 H40C 109.5
H40B C40 H40C 109.5
C44 C41 C33 109.37(16)
C44 C41 C43 108.49(17)
C33 C41 C43 111.46(16)
C44 C41 C42 109.17(17)
C33 C41 C42 110.43(16)
C43 C41 C42 107.87(17)
C41 C42 H42A 109.5
C41 C42 H42B 109.5
H42A C42 H42B 109.5
C41 C42 H42C 109.5
H42A C42 H42C 109.5
H42B C42 H42C 109.5
C41 C43 H43A 109.5
C41 C43 H43B 109.5
H43A C43 H43B 109.5
C41 C43 H43C 109.5
H43A C43 H43C 109.5
H43B C43 H43C 109.5
C41 C44 H44A 109.5
C41 C44 H44B 109.5
H44A C44 H44B 109.5
C41 C44 H44C 109.5
H44A C44 H44C 109.5
H44B C44 H44C 109.5
C15 C16 H16A 109.5
C15 C16 H16B 109.5
H16A C16 H16B 109.5
C15 C16 H16C 109.5
H16A C16 H16C 109.5
H16B C16 H16C 109.5
C15 C17 H17A 109.5
C15 C17 H17B 109.5
H17A C17 H17B 109.5
C15 C17 H17C 109.5
H17A C17 H17C 109.5
H17B C17 H17C 109.5
C15 C18 H18A 109.5
C15 C18 H18B 109.5
H18A C18 H18B 109.5
C15 C18 H18C 109.5
H18A C18 H18C 109.5
H18B C18 H18C 109.5
C15 C16A H16D 109.5
C15 C16A H16E 109.5
H16D C16A H16E 109.5
C15 C16A H16F 109.5
H16D C16A H16F 109.5
H16E C16A H16F 109.5
C15 C17A H17D 109.5
C15 C17A H17E 109.5
H17D C17A H17E 109.5
C15 C17A H17F 109.5
H17D C17A H17F 109.5
H17E C17A H17F 109.5
C15 C18A H18D 109.5
C15 C18A H18E 109.5
H18D C18A H18E 109.5
C15 C18A H18F 109.5
H18D C18A H18F 109.5
H18E C18A H18F 109.5

loop_
_geom_bond_atom_site_label_1
_geom_bond_atom_site_label_2
_geom_bond_distance
C1 C2 1.509(3)
C1 C14 1.515(3)
C1 C23 1.618(3)
C1 H1 1.0000
C2 C3 1.387(3)
C2 C7 1.402(3)
C3 C4 1.379(3)
C3 H3 0.9500
C4 C5 1.399(3)
C4 H4 0.9500
C5 C6 1.392(3)
C5 C15 1.520(3)
C6 C7 1.383(3)
C6 H6 0.9500
C7 C8 1.514(2)
C8 C9 1.504(3)
C8 C30 1.616(3)
C8 H8 1.0000
C9 C10 1.380(3)
C9 C14 1.402(3)
C10 C11 1.384(3)
C10 H10 0.9500
C11 C12 1.397(3)
C11 H11 0.9500
C12 C13 1.392(3)
C12 C19 1.536(3)
C13 C14 1.390(3)
C13 H13 0.9500
C15 C18A 1.38(3)
C15 C17A 1.50(2)
C15 C16 1.517(4)
C15 C17 1.534(4)
C15 C18 1.552(6)
C15 C16A 1.58(2)
C19 C22 1.522(3)
C19 C20 1.530(3)
C19 C21 1.533(3)
C20 H20A 0.9800
C20 H20B 0.9800
C20 H20C 0.9800
C21 H21A 0.9800
C21 H21B 0.9800
C21 H21C 0.9800
C22 H22A 0.9800
C22 H22B 0.9800
C22 H22C 0.9800
C23 C36 1.511(3)
C23 C24 1.515(3)
C23 H23 1.0000
C24 C25 1.383(3)
C24 C29 1.404(3)
C25 C26 1.398(3)
C25 H25 0.9500
C26 C27 1.398(3)
C26 C37 1.521(3)
C27 C28 1.387(3)
C27 H27 0.9500
C28 C29 1.385(3)
C28 H28 0.9500
C29 C30 1.512(3)
C30 C31 1.514(3)
C30 H30 1.0000
C31 C32 1.385(3)
C31 C36 1.400(3)
C32 C33 1.403(3)
C32 H32 0.9500
C33 C34 1.392(3)
C33 C41 1.532(3)
C34 C35 1.383(3)
C34 H34 0.9500
C35 C36 1.374(3)
C35 H35 0.9500
C37 C39 1.522(3)
C37 C38 1.526(3)
C37 C40 1.547(3)
C38 H38A 0.9800
C38 H38B 0.9800
C38 H38C 0.9800
C39 H39A 0.9800
C39 H39B 0.9800
C39 H39C 0.9800
C40 H40A 0.9800
C40 H40B 0.9800
C40 H40C 0.9800
C41 C44 1.527(3)
C41 C43 1.534(3)
C41 C42 1.535(3)
C42 H42A 0.9800
C42 H42B 0.9800
C42 H42C 0.9800
C43 H43A 0.9800
C43 H43B 0.9800
C43 H43C 0.9800
C44 H44A 0.9800
C44 H44B 0.9800
C44 H44C 0.9800
C16 H16A 0.9800
C16 H16B 0.9800
C16 H16C 0.9800
C17 H17A 0.9800
C17 H17B 0.9800
C17 H17C 0.9800
C18 H18A 0.9800
C18 H18B 0.9800
C18 H18C 0.9800
C16A H16D 0.9800
C16A H16E 0.9800
C16A H16F 0.9800
C17A H17D 0.9800
C17A H17E 0.9800
C17A H17F 0.9800
C18A H18D 0.9800
C18A H18E 0.9800
C18A H18F 0.9800
